data_2105089
loop_
_publ_author_name
'Zheng, Ran'
'Han, Lei'
'Pan, Qinhe'
'Christensen, Kirsten E.'
'Ren, Tiezhen'

_publ_section_title
;
 Two novel Zn-MOFs: structures and characterization
;
_journal_coeditor_code SO5059
_journal_issue 2
_journal_name_full 'Acta Crystallographica Section B'
_journal_page_first 158
_journal_page_last 163
_journal_paper_doi 10.1107/S0108768112007999
_journal_volume 68
_journal_year 2012
_chemical_formula_moiety 'C42 H22 N4 O13 Zn4, 4(O)'
_chemical_formula_sum 'C42 H22 N4 O17 Zn4'
_chemical_formula_weight 1116.12
_chemical_name_systematic
;
 ?
;
_space_group_crystal_system monoclinic
_space_group_IT_number 15
_space_group_name_Hall '-C 2yc'
_space_group_name_H-M_alt 'C 1 2/c 1'
_symmetry_cell_setting monoclinic
_symmetry_space_group_name_Hall '-C 2yc'
_symmetry_space_group_name_H-M 'C 1 2/c 1'
_atom_sites_solution_hydrogens geom
_atom_sites_solution_primary direct
_atom_sites_solution_secondary difmap
_audit_conform_dict_name cif_core.dic
_audit_conform_dict_version 2.4
_audit_creation_method 'WinGX routine CIF_UPDATE'
_cell_angle_alpha 90
_cell_angle_beta 92.353(3)
_cell_angle_gamma 90
_cell_formula_units_Z 4
_cell_length_a 15.4925(4)
_cell_length_b 15.6741(6)
_cell_length_c 17.0388(5)
_cell_measurement_reflns_used 2830
_cell_measurement_temperature 298(2)
_cell_measurement_theta_max 32.2779
_cell_measurement_theta_min 3.7056
_cell_volume 4134.1(2)
_computing_cell_refinement
;
        CrysAlis RED, Oxford Diffraction Ltd.,
        Version 1.171.32.24 (release 21-04-2008 CrysAlis171 .NET)
        (compiled Apr 21 2008,18:23:10)
;
_computing_data_collection
;
        CrysAlis CCD, Oxford Diffraction Ltd.,
        Version 1.171.32.24 (release 21-04-2008 CrysAlis171 .NET)
        (compiled Apr 21 2008,18:23:10)
;
_computing_data_reduction
;
        CrysAlis RED, Oxford Diffraction Ltd.,
        Version 1.171.32.24 (release 21-04-2008 CrysAlis171 .NET)
        (compiled Apr 21 2008,18:23:10)
;
_computing_structure_refinement 'SHELXL-97 (Sheldrick, 2008)'
_diffrn_ambient_temperature 298(2)
_diffrn_detector_area_resol_mean 16.5467
_diffrn_measured_fraction_theta_full 0.989
_diffrn_measured_fraction_theta_max 0.989
_diffrn_measurement_device '\k-geometry diffractometer'
_diffrn_measurement_device_type Xcalibur
_diffrn_measurement_method 'profile data from \w-scans'
_diffrn_radiation_monochromator graphite
_diffrn_radiation_type MoK\a
_diffrn_radiation_wavelength 0.71073
_diffrn_reflns_av_R_equivalents 0.0789
_diffrn_reflns_limit_h_max 19
_diffrn_reflns_limit_h_min -18
_diffrn_reflns_limit_k_max 11
_diffrn_reflns_limit_k_min -19
_diffrn_reflns_limit_l_max 21
_diffrn_reflns_limit_l_min -21
_diffrn_reflns_number 13337
_diffrn_reflns_theta_full 26.37
_diffrn_reflns_theta_max 26.37
_diffrn_reflns_theta_min 3.86
_exptl_absorpt_coefficient_mu 2.377
_exptl_absorpt_correction_T_max 1
_exptl_absorpt_correction_T_min 0.97136
_exptl_absorpt_correction_type multi-scan
_exptl_absorpt_process_details
;
        CrysAlis RED, Oxford Diffraction Ltd.,
        Version 1.171.32.24 (release 21-04-2008 CrysAlis171 .NET)
        (compiled Apr 21 2008,18:23:10)
        Empirical absorption correction using spherical harmonics,
 implemented in SCALE3 ABSPACK scaling algorithm.
;
_exptl_crystal_colour Colorless
_exptl_crystal_density_diffrn 1.793
_exptl_crystal_density_method 'not measured'
_exptl_crystal_description Prism
_exptl_crystal_F_000 2232
_exptl_crystal_size_max 0.24
_exptl_crystal_size_mid 0.2
_exptl_crystal_size_min 0.2
_refine_diff_density_max 0.626
_refine_diff_density_min -0.662
_refine_ls_extinction_method none
_refine_ls_goodness_of_fit_ref 0.822
_refine_ls_hydrogen_treatment constr
_refine_ls_matrix_type full
_refine_ls_number_parameters 308
_refine_ls_number_reflns 4185
_refine_ls_number_restraints 0
_refine_ls_restrained_S_all 0.822
_refine_ls_R_factor_all 0.1137
_refine_ls_R_factor_gt 0.0462
_refine_ls_shift/su_max 0.001
_refine_ls_shift/su_mean 0
_refine_ls_structure_factor_coef Fsqd
_refine_ls_weighting_details 'calc w=1/[\s^2^(Fo^2^)+(0.0252P)^2^+0.0000P] where P=(Fo^2^+2Fc^2^)/3'
_refine_ls_weighting_scheme calc
_refine_ls_wR_factor_gt 0.066
_refine_ls_wR_factor_ref 0.0756
_reflns_number_gt 2285
_reflns_number_total 4185
_reflns_threshold_expression >2\s(I)
_cod_data_source_file so5059.cif
_cod_data_source_block HUT-12
_cod_database_code 2105089
_cod_database_fobs_code 2105089

loop_
_symmetry_equiv_pos_as_xyz
'x, y, z'
'-x, y, -z+1/2'
'x+1/2, y+1/2, z'
'-x+1/2, y+1/2, -z+1/2'
'-x, -y, -z'
'x, -y, z-1/2'
'-x+1/2, -y+1/2, -z'
'x+1/2, -y+1/2, z-1/2'

loop_
_atom_site_type_symbol
_atom_site_label
_atom_site_fract_x
_atom_site_fract_y
_atom_site_fract_z
_atom_site_U_iso_or_equiv
_atom_site_adp_type
_atom_site_calc_flag
_atom_site_refinement_flags
_atom_site_occupancy
_atom_site_symmetry_multiplicity
Zn Zn1 0.44033(3) 0.09669(4) 0.68257(3) 0.02220(16) Uani d . 1 1
Zn Zn2 0.55900(3) 0.25651(4) 0.67482(3) 0.02268(16) Uani d . 1 1
N N1 0.6873(3) 0.2055(3) 0.6644(3) 0.0333(11) Uani d . 1 1
N N2 0.5635(3) 0.2198(2) 0.5516(2) 0.0281(11) Uani d . 1 1
O O1 0.3808(2) 0.1188(2) 0.58669(18) 0.0362(9) Uani d . 1 1
O O2 0.2422(2) 0.1412(3) 0.6093(2) 0.0617(13) Uani d . 1 1
O O3 0.4509(2) 0.3255(2) 0.63914(18) 0.0312(9) Uani d . 1 1
O O4 0.6109(2) 0.3468(2) 0.74704(18) 0.0294(9) Uani d . 1 1
O O5 0.5418(2) 0.0303(2) 0.64645(19) 0.0341(9) Uani d . 1 1
O O6 0.3758(2) 0.0150(2) 0.74336(19) 0.0338(9) Uani d . 1 1
O O7 0.5 0.1803(3) 0.75 0.0216(11) Uani d S 1 2
C C1 0.3099(3) 0.3829(3) 0.6372(3) 0.0213(12) Uani d . 1 1
C C2 0.3425(3) 0.0633(3) 0.4381(3) 0.0218(12) Uani d . 1 1
H H2A 0.394 0.0457 0.4629 0.026 Uiso calc R 1 1
C C3 0.3884(3) 0.3493(3) 0.6787(3) 0.0245(12) Uani d . 1 1
C C4 0.2822(3) 0.1061(3) 0.4804(3) 0.0216(11) Uani d . 1 1
C C5 0.2488(3) 0.4256(3) 0.6784(3) 0.0250(12) Uani d . 1 1
H H5A 0.2587 0.4357 0.7318 0.03 Uiso calc R 1 1
C C6 0.3002(4) 0.1240(3) 0.5668(3) 0.0315(15) Uani d . 1 1
C C7 0.6731(3) -0.0461(3) 0.6417(3) 0.0214(11) Uani d . 1 1
C C8 0.2948(3) 0.3685(3) 0.5578(3) 0.0243(13) Uani d . 1 1
H H8A 0.3368 0.3414 0.5294 0.029 Uiso calc R 1 1
C C9 0.6072(3) 0.0036(3) 0.6843(3) 0.0259(12) Uani d . 1 1
C C10 0.8461(4) 0.1319(4) 0.6364(4) 0.059(2) Uani d . 1 1
H H10A 0.8996 0.1076 0.6277 0.071 Uiso calc R 1 1
C C11 0.7932(4) 0.1035(4) 0.4967(4) 0.0578(19) Uani d . 1 1
H H11A 0.845 0.0777 0.4845 0.069 Uiso calc R 1 1
C C12 0.5100(4) 0.1986(4) 0.4201(3) 0.0466(16) Uani d . 1 1
H H12A 0.4657 0.2067 0.3823 0.056 Uiso calc R 1 1
C C13 0.5836(4) 0.1577(4) 0.4022(3) 0.0502(17) Uani d . 1 1
H H13A 0.5892 0.1357 0.3519 0.06 Uiso calc R 1 1
C C14 0.7306(5) 0.1096(4) 0.4417(4) 0.0594(19) Uani d . 1 1
H H14A 0.7397 0.0882 0.3919 0.071 Uiso calc R 1 1
C C15 0.8295(4) 0.1633(4) 0.7074(4) 0.0583(19) Uani d . 1 1
H H15A 0.871 0.1603 0.7482 0.07 Uiso calc R 1 1
C C16 0.6498(4) 0.1482(3) 0.4568(3) 0.0387(15) Uani d . 1 1
C C17 0.7828(4) 0.1358(3) 0.5748(4) 0.0414(16) Uani d . 1 1
C C18 0.5026(3) 0.2277(3) 0.4950(3) 0.0384(15) Uani d . 1 1
H H18A 0.4514 0.2548 0.5072 0.046 Uiso calc R 1 1
C C19 0.7036(3) 0.1731(3) 0.5921(3) 0.0309(13) Uani d . 1 1
C C20 0.7491(4) 0.2004(4) 0.7195(3) 0.0440(16) Uani d . 1 1
H H20A 0.7389 0.2226 0.7689 0.053 Uiso calc R 1 1
C C21 0.6371(3) 0.1804(3) 0.5326(3) 0.0281(13) Uani d . 1 1
O O9W 0.5 0.5172(4) 0.75 0.0710(19) Uani d S 1 2
O O10W 0.0736(3) 0.0837(4) 0.6158(3) 0.1050(18) Uani d . 1 1
O O11W 0.4954(5) 0.4644(5) 0.5259(5) 0.063(3) Uani d P 0.5 1

loop_
_atom_site_aniso_label
_atom_site_aniso_U_11
_atom_site_aniso_U_22
_atom_site_aniso_U_33
_atom_site_aniso_U_12
_atom_site_aniso_U_13
_atom_site_aniso_U_23
Zn1 0.0195(3) 0.0342(4) 0.0125(3) -0.0002(3) -0.0043(2) -0.0002(3)
Zn2 0.0188(3) 0.0341(4) 0.0150(3) 0.0007(3) -0.0012(2) 0.0012(3)
N1 0.028(3) 0.043(3) 0.028(3) 0.001(2) 0.001(2) 0.014(2)
N2 0.028(2) 0.035(3) 0.022(2) -0.001(2) 0.006(2) 0.000(2)
O1 0.025(2) 0.067(3) 0.0162(18) 0.0010(19) -0.0089(17) 0.0023(18)
O2 0.034(2) 0.127(4) 0.024(2) 0.018(2) 0.000(2) -0.020(2)
O3 0.0205(19) 0.051(2) 0.022(2) 0.0142(18) -0.0014(16) -0.0040(18)
O4 0.031(2) 0.044(2) 0.0126(19) -0.0123(17) -0.0107(16) 0.0010(16)
O5 0.024(2) 0.050(2) 0.027(2) 0.0115(18) -0.0092(17) -0.0040(18)
O6 0.033(2) 0.049(2) 0.019(2) -0.0192(18) -0.0028(17) 0.0060(18)
O7 0.018(3) 0.027(3) 0.019(3) 0 -0.001(2) 0
C1 0.017(3) 0.030(3) 0.016(3) 0.005(2) -0.009(2) -0.005(2)
C2 0.014(3) 0.027(3) 0.024(3) 0.003(2) -0.010(2) -0.001(2)
C3 0.020(3) 0.025(3) 0.028(3) -0.001(2) -0.016(3) 0.004(3)
C4 0.017(3) 0.030(3) 0.017(3) 0.002(2) -0.006(2) -0.004(2)
C5 0.026(3) 0.032(3) 0.015(2) 0.004(2) -0.009(2) -0.001(2)
C6 0.030(3) 0.039(4) 0.024(3) 0.004(3) -0.010(3) -0.002(3)
C7 0.019(3) 0.027(3) 0.017(3) 0.003(2) -0.003(2) -0.002(2)
C8 0.016(3) 0.040(3) 0.017(3) 0.007(2) -0.003(2) -0.007(2)
C9 0.019(3) 0.032(3) 0.026(3) -0.001(3) -0.003(3) 0.003(3)
C10 0.035(4) 0.069(5) 0.076(5) 0.016(3) 0.023(4) 0.024(4)
C11 0.056(5) 0.044(4) 0.077(5) 0.018(4) 0.047(4) 0.008(4)
C12 0.058(4) 0.064(4) 0.018(3) -0.013(4) -0.003(3) 0.001(3)
C13 0.080(5) 0.052(4) 0.020(3) -0.014(4) 0.015(4) -0.009(3)
C14 0.078(5) 0.048(5) 0.055(5) 0.001(4) 0.034(4) -0.002(4)
C15 0.033(4) 0.073(5) 0.068(5) 0.009(4) -0.006(4) 0.038(4)
C16 0.060(4) 0.028(3) 0.029(4) -0.002(3) 0.019(3) -0.004(3)
C17 0.029(3) 0.034(4) 0.062(5) 0.004(3) 0.017(3) 0.016(3)
C18 0.036(3) 0.053(4) 0.026(3) 0.002(3) -0.001(3) 0.005(3)
C19 0.028(3) 0.031(3) 0.034(4) 0.001(3) 0.012(3) 0.005(3)
C20 0.038(4) 0.058(4) 0.036(4) 0.003(3) -0.002(3) 0.022(3)
C21 0.028(3) 0.024(3) 0.033(3) -0.004(3) 0.010(3) -0.002(3)
O9W 0.070(4) 0.064(4) 0.077(5) 0 -0.010(4) 0
O10W 0.073(3) 0.178(5) 0.065(3) -0.032(4) 0.011(3) -0.021(3)
O11W 0.050(5) 0.080(7) 0.060(7) 0.002(6) 0.008(5) -0.008(5)

loop_
_atom_type_symbol
_atom_type_description
_atom_type_scat_dispersion_real
_atom_type_scat_dispersion_imag
_atom_type_scat_source
C C 0.0033 0.0016 'International Tables Vol C Tables 4.2.6.8 and 6.1.1.4'
H H 0 0 'International Tables Vol C Tables 4.2.6.8 and 6.1.1.4'
N N 0.0061 0.0033 'International Tables Vol C Tables 4.2.6.8 and 6.1.1.4'
O O 0.0106 0.006 'International Tables Vol C Tables 4.2.6.8 and 6.1.1.4'
Zn Zn 0.2839 1.4301 'International Tables Vol C Tables 4.2.6.8 and 6.1.1.4'

loop_
_geom_angle_atom_site_label_1
_geom_angle_atom_site_label_2
_geom_angle_atom_site_label_3
_geom_angle_site_symmetry_1
_geom_angle_site_symmetry_3
_geom_angle
O1 Zn1 O6 . . 109.84(14)
O1 Zn1 O7 . . 126.40(14)
O6 Zn1 O7 . . 111.69(11)
O1 Zn1 O5 . . 101.10(14)
O6 Zn1 O5 . . 104.39(14)
O7 Zn1 O5 . . 99.85(11)
O1 Zn1 Zn1 . 2_656 165.62(11)
O6 Zn1 Zn1 . 2_656 84.43(10)
O7 Zn1 Zn1 . 2_656 42.22(9)
O5 Zn1 Zn1 . 2_656 76.09(9)
O1 Zn1 Zn2 . . 94.87(11)
O6 Zn1 Zn2 . . 150.23(10)
O7 Zn1 Zn2 . . 38.55(6)
O5 Zn1 Zn2 . . 86.14(10)
Zn1 Zn1 Zn2 2_656 . 70.976(17)
O7 Zn2 O4 . . 102.08(12)
O7 Zn2 O3 . . 96.59(11)
O4 Zn2 O3 . . 96.35(13)
O7 Zn2 N1 . . 106.18(12)
O4 Zn2 N1 . . 87.98(15)
O3 Zn2 N1 . . 155.42(14)
O7 Zn2 N2 . . 119.51(12)
O4 Zn2 N2 . . 138.02(14)
O3 Zn2 N2 . . 84.97(14)
N1 Zn2 N2 . . 75.90(16)
O7 Zn2 Zn1 . . 37.45(7)
O4 Zn2 Zn1 . . 139.36(9)
O3 Zn2 Zn1 . . 87.73(10)
N1 Zn2 Zn1 . . 104.66(11)
N2 Zn2 Zn1 . . 82.57(10)
C20 N1 C19 . . 117.7(5)
C20 N1 Zn2 . . 127.6(4)
C19 N1 Zn2 . . 114.7(3)
C18 N2 C21 . . 116.8(4)
C18 N2 Zn2 . . 128.7(3)
C21 N2 Zn2 . . 114.4(3)
C6 O1 Zn1 . . 132.9(3)
C3 O3 Zn2 . . 129.1(3)
C3 O4 Zn2 2_656 . 128.1(3)
C9 O5 Zn1 . . 130.2(3)
C9 O6 Zn1 2_656 . 121.4(3)
Zn1 O7 Zn1 . 2_656 95.56(18)
Zn1 O7 Zn2 . . 104.01(2)
Zn1 O7 Zn2 2_656 . 124.09(3)
Zn1 O7 Zn2 . 2_656 124.09(3)
Zn1 O7 Zn2 2_656 2_656 104.01(2)
Zn2 O7 Zn2 . 2_656 106.67(19)
C5 C1 C8 . . 119.1(4)
C5 C1 C3 . . 120.0(4)
C8 C1 C3 . . 120.8(4)
C4 C2 C7 . 5_656 120.7(4)
C4 C2 H2A . . 119.7
C7 C2 H2A 5_656 . 119.7
O3 C3 O4 . 2_656 123.5(4)
O3 C3 C1 . . 119.1(4)
O4 C3 C1 2_656 . 117.4(5)
C2 C4 C8 . 7_556 118.6(4)
C2 C4 C6 . . 119.8(4)
C8 C4 C6 7_556 . 121.5(4)
C1 C5 C7 . 3_455 121.1(4)
C1 C5 H5A . . 119.5
C7 C5 H5A 3_455 . 119.5
O2 C6 O1 . . 126.6(5)
O2 C6 C4 . . 120.8(4)
O1 C6 C4 . . 112.6(5)
C5 C7 C2 3_545 5_656 119.2(4)
C5 C7 C9 3_545 . 122.2(4)
C2 C7 C9 5_656 . 118.6(4)
C1 C8 C4 . 7_556 121.3(4)
C1 C8 H8A . . 119.4
C4 C8 H8A 7_556 . 119.4
O5 C9 O6 . 2_656 126.0(5)
O5 C9 C7 . . 118.6(4)
O6 C9 C7 2_656 . 115.3(4)
C15 C10 C17 . . 120.2(6)
C15 C10 H10A . . 119.9
C17 C10 H10A . . 119.9
C14 C11 C17 . . 121.5(6)
C14 C11 H11A . . 119.3
C17 C11 H11A . . 119.3
C13 C12 C18 . . 118.2(6)
C13 C12 H12A . . 120.9
C18 C12 H12A . . 120.9
C12 C13 C16 . . 120.9(6)
C12 C13 H13A . . 119.5
C16 C13 H13A . . 119.5
C11 C14 C16 . . 121.8(6)
C11 C14 H14A . . 119.1
C16 C14 H14A . . 119.1
C10 C15 C20 . . 119.5(6)
C10 C15 H15A . . 120.3
C20 C15 H15A . . 120.3
C13 C16 C21 . . 117.2(6)
C13 C16 C14 . . 124.4(6)
C21 C16 C14 . . 118.4(6)
C19 C17 C10 . . 116.8(6)
C19 C17 C11 . . 118.3(6)
C10 C17 C11 . . 125.0(6)
N2 C18 C12 . . 124.3(5)
N2 C18 H18A . . 117.8
C12 C18 H18A . . 117.8
N1 C19 C17 . . 122.8(5)
N1 C19 C21 . . 117.3(5)
C17 C19 C21 . . 119.9(5)
N1 C20 C15 . . 123.1(6)
N1 C20 H20A . . 118.4
C15 C20 H20A . . 118.4
N2 C21 C16 . . 122.4(5)
N2 C21 C19 . . 117.5(5)
C16 C21 C19 . . 120.1(5)

loop_
_geom_bond_atom_site_label_1
_geom_bond_atom_site_label_2
_geom_bond_site_symmetry_2
_geom_bond_distance
Zn1 O1 . 1.875(3)
Zn1 O6 . 1.948(3)
Zn1 O7 . 1.951(3)
Zn1 O5 . 2.004(3)
Zn1 Zn1 2_656 2.8896(11)
Zn1 Zn2 . 3.1133(8)
Zn2 O7 . 2.000(3)
Zn2 O4 . 2.021(3)
Zn2 O3 . 2.063(3)
Zn2 N1 . 2.156(4)
Zn2 N2 . 2.180(4)
N1 C20 . 1.317(6)
N1 C19 . 1.365(6)
N2 C18 . 1.328(6)
N2 C21 . 1.348(6)
O1 C6 . 1.282(6)
O2 C6 . 1.208(6)
O3 C3 . 1.259(5)
O4 C3 2_656 1.266(5)
O5 C9 . 1.250(5)
O6 C9 2_656 1.263(5)
O7 Zn1 2_656 1.951(3)
O7 Zn2 2_656 2.000(3)
C1 C5 . 1.375(6)
C1 C8 . 1.382(6)
C1 C3 . 1.479(6)
C2 C4 . 1.377(6)
C2 C7 5_656 1.397(6)
C2 H2A . 0.93
C3 O4 2_656 1.266(5)
C4 C8 7_556 1.393(6)
C4 C6 . 1.513(6)
C5 C7 3_455 1.379(6)
C5 H5A . 0.93
C7 C5 3_545 1.379(6)
C7 C2 5_656 1.397(6)
C7 C9 . 1.495(6)
C8 C4 7_556 1.393(6)
C8 H8A . 0.93
C9 O6 2_656 1.263(5)
C10 C15 . 1.341(8)
C10 C17 . 1.408(8)
C10 H10A . 0.93
C11 C14 . 1.323(8)
C11 C17 . 1.439(8)
C11 H11A . 0.93
C12 C13 . 1.355(7)
C12 C18 . 1.365(7)
C12 H12A . 0.93
C13 C16 . 1.364(7)
C13 H13A . 0.93
C14 C16 . 1.423(8)
C14 H14A . 0.93
C15 C20 . 1.397(7)
C15 H15A . 0.93
C16 C21 . 1.408(7)
C17 C19 . 1.402(7)
C18 H18A . 0.93
C19 C21 . 1.420(7)
C20 H20A . 0.93
O11W O11W 5_666 1.434(15)
